data_4103873
loop_
_publ_author_name
'Hiroshi Danjo'
'Kadzuya Hirata'
'Seiki Yoshigai'
'Isao Azumaya'
'Kentaro Yamaguchi'

_publ_contact_author_address
;Department of Pharmaceutical Technology
Faculty of Pharmaceutical Sciences at Kagawa Campus
Tokushima Bunri University
Shido Sanuki Kagawa 7692193 Japan
;
_publ_contact_author_email danjo@kph.bunri-u.ac.jp
_publ_contact_author_fax 81(87)8940181
_publ_contact_author_name 'Hiroshi Danjo'
_publ_contact_author_phone 81(87)8945111
_publ_section_title
;
 Back to Back Twin Bowls of D3-Symmetric Tris(spiroborate)s for
 Supramolecular Chain Structures
;
_journal_name_full 'Journal of the American Chemical Society'
_journal_page_first 1638
_journal_page_last 1639
_journal_paper_doi 10.1021/ja8071435
_journal_volume 131
_journal_year 2009
_chemical_formula_sum 'C78 H82 B3 N7 O16'
_chemical_formula_weight 1405.94
_chemical_name_systematic
; 
 ? 
;
_space_group_IT_number 2
_symmetry_cell_setting triclinic
_symmetry_space_group_name_Hall '-P 1'
_symmetry_space_group_name_H-M 'P -1'
_atom_sites_solution_hydrogens geom
_atom_sites_solution_primary direct
_atom_sites_solution_secondary difmap
_audit_creation_method SHELXL-97
_cell_angle_alpha 84.234(2)
_cell_angle_beta 79.860(3)
_cell_angle_gamma 73.623(3)
_cell_formula_units_Z 2
_cell_length_a 10.880(3)
_cell_length_b 17.907(4)
_cell_length_c 19.794(5)
_cell_measurement_temperature 120
_cell_volume 3636.9(16)
_computing_structure_refinement 'SHELXL-97 (Sheldrick, 1997)'
_computing_structure_solution 'SHELXS-97 (Sheldrick, 1990)'
_diffrn_ambient_temperature 120
_diffrn_measured_fraction_theta_full 0.908
_diffrn_measured_fraction_theta_max 0.908
_diffrn_measurement_device_type 'Bruker APEX II CCD Area Detector'
_diffrn_radiation_monochromator graphite
_diffrn_radiation_source 'fine-focus sealed tube'
_diffrn_radiation_type MoK\a
_diffrn_radiation_wavelength 0.71073
_diffrn_reflns_av_R_equivalents 0.0298
_diffrn_reflns_av_sigmaI/netI 0.0396
_diffrn_reflns_limit_h_max 13
_diffrn_reflns_limit_h_min -13
_diffrn_reflns_limit_k_max 21
_diffrn_reflns_limit_k_min -21
_diffrn_reflns_limit_l_max 24
_diffrn_reflns_limit_l_min -24
_diffrn_reflns_number 36147
_diffrn_reflns_theta_full 27.15
_diffrn_reflns_theta_max 27.15
_diffrn_reflns_theta_min 1.62
_exptl_absorpt_coefficient_mu 0.089
_exptl_absorpt_correction_T_max 0.9867
_exptl_absorpt_correction_T_min 0.9401
_exptl_absorpt_correction_type empirical
_exptl_absorpt_process_details 'SADABS Sheldrick 1996'
_exptl_crystal_colour colourless
_exptl_crystal_density_diffrn 1.284
_exptl_crystal_density_method 'not measured'
_exptl_crystal_description rod
_exptl_crystal_F_000 1484
_exptl_crystal_size_max 0.70
_exptl_crystal_size_mid 0.25
_exptl_crystal_size_min 0.15
_platon_squeeze_details
;
;
_refine_diff_density_max 2.210
_refine_diff_density_min -1.040
_refine_diff_density_rms 0.103
_refine_ls_extinction_method none
_refine_ls_goodness_of_fit_ref 1.534
_refine_ls_hydrogen_treatment constr
_refine_ls_matrix_type full
_refine_ls_number_parameters 951
_refine_ls_number_reflns 14634
_refine_ls_number_restraints 0
_refine_ls_restrained_S_all 1.534
_refine_ls_R_factor_all 0.1371
_refine_ls_R_factor_gt 0.1110
_refine_ls_shift/su_max 0.006
_refine_ls_shift/su_mean 0.000
_refine_ls_structure_factor_coef Fsqd
_refine_ls_weighting_details 'calc w=1/[\s^2^(Fo^2^)+(0.2000P)^2^+0.0000P] where P=(Fo^2^+2Fc^2^)/3'
_refine_ls_weighting_scheme calc
_refine_ls_wR_factor_gt 0.3551
_refine_ls_wR_factor_ref 0.3826
_reflns_number_gt 10231
_reflns_number_total 14634
_reflns_threshold_expression >2sigma(I)
_cod_data_source_file ja8071435_si_002.cif
_cod_data_source_block a0802091dan
_cod_original_cell_volume 3636.8(15)
_cod_database_code 4103873

loop_
_symmetry_equiv_pos_as_xyz
'x, y, z'
'-x, -y, -z'

loop_
_atom_site_label
_atom_site_type_symbol
_atom_site_fract_x
_atom_site_fract_y
_atom_site_fract_z
_atom_site_U_iso_or_equiv
_atom_site_adp_type
_atom_site_occupancy
_atom_site_symmetry_multiplicity
_atom_site_calc_flag
_atom_site_refinement_flags
C21 C 0.8873(3) 0.71684(19) 0.06817(16) 0.0269(7) Uani 1 1 d .
C24 C 0.6825(3) 0.8169(2) 0.00171(18) 0.0289(7) Uani 1 1 d .
H24 H 0.6138 0.8507 -0.0193 0.035 Uiso 1 1 calc R
C22 C 0.8357(3) 0.79350(19) 0.08172(16) 0.0268(7) Uani 1 1 d .
C29 C 0.8351(3) 0.68715(19) 0.01801(17) 0.0270(7) Uani 1 1 d .
C14 C 0.9788(3) 1.0660(2) 0.09530(17) 0.0306(8) Uani 1 1 d .
H14 H 1.0394 1.0633 0.0541 0.037 Uiso 1 1 calc R
C23 C 0.7353(3) 0.84321(19) 0.04823(17) 0.0276(7) Uani 1 1 d .
C13 C 0.9055(3) 1.0150(2) 0.11070(17) 0.0292(8) Uani 1 1 d .
C31 C 0.9973(3) 0.66514(19) 0.10098(18) 0.0286(8) Uani 1 1 d .
C11 C 0.7866(3) 1.07549(19) 0.21658(16) 0.0266(7) Uani 1 1 d .
C30 C 0.7317(3) 0.73744(19) -0.01508(17) 0.0265(7) Uani 1 1 d .
C19 C 0.8683(3) 1.12892(19) 0.20368(17) 0.0279(7) Uani 1 1 d .
C32 C 0.9767(4) 0.62952(19) 0.16464(18) 0.0301(8) Uani 1 1 d .
C20 C 0.9620(3) 1.1236(2) 0.14261(18) 0.0305(8) Uani 1 1 d .
C27 C 0.8306(4) 0.5811(2) -0.0480(2) 0.0382(9) Uani 1 1 d .
H27 H 0.8640 0.5280 -0.0590 0.046 Uiso 1 1 calc R
C41 C 0.7370(4) 0.6715(2) 0.43697(18) 0.0331(8) Uani 1 1 d .
C1 C 0.6733(3) 1.08473(19) 0.27350(17) 0.0275(7) Uani 1 1 d .
C12 C 0.8120(3) 1.01933(19) 0.17109(17) 0.0276(7) Uani 1 1 d .
C28 C 0.8809(4) 0.6095(2) -0.00015(19) 0.0331(8) Uani 1 1 d .
H28 H 0.9489 0.5754 0.0212 0.040 Uiso 1 1 calc R
C51 C 0.8047(4) 0.7209(2) 0.46274(17) 0.0316(8) Uani 1 1 d .
C8 C 0.5601(4) 1.2151(2) 0.2240(2) 0.0345(8) Uani 1 1 d .
H8 H 0.6315 1.2123 0.1881 0.041 Uiso 1 1 calc R
C58 C 0.9148(4) 0.6098(2) 0.53614(19) 0.0372(9) Uani 1 1 d .
H58 H 0.8764 0.5768 0.5172 0.045 Uiso 1 1 calc R
C9 C 0.5646(4) 1.1533(2) 0.27466(18) 0.0306(8) Uani 1 1 d .
C15 C 1.0376(4) 1.1782(2) 0.1296(2) 0.0385(9) Uani 1 1 d .
H15 H 1.0989 1.1758 0.0888 0.046 Uiso 1 1 calc R
C53 C 0.8427(4) 0.8467(2) 0.47372(19) 0.0378(9) Uani 1 1 d .
C25 C 0.6827(4) 0.7065(2) -0.06389(19) 0.0329(8) Uani 1 1 d .
H25 H 0.6146 0.7394 -0.0860 0.039 Uiso 1 1 calc R
C26 C 0.7314(4) 0.6293(2) -0.0804(2) 0.0391(9) Uani 1 1 d .
H26 H 0.6972 0.6095 -0.1135 0.047 Uiso 1 1 calc R
C39 C 1.1286(4) 0.6476(2) 0.0647(2) 0.0341(8) Uani 1 1 d .
C59 C 0.8906(4) 0.6892(2) 0.51359(17) 0.0314(8) Uani 1 1 d .
C10 C 0.4541(4) 1.1587(2) 0.3280(2) 0.0378(9) Uani 1 1 d .
C60 C 0.9490(4) 0.7373(2) 0.54157(18) 0.0362(9) Uani 1 1 d .
C18 C 0.8599(4) 1.1857(2) 0.24983(19) 0.0355(8) Uani 1 1 d .
H18 H 0.7997 1.1893 0.2912 0.043 Uiso 1 1 calc R
C54 C 0.9235(4) 0.8190(2) 0.52038(19) 0.0396(9) Uani 1 1 d .
H54 H 0.9625 0.8522 0.5387 0.047 Uiso 1 1 calc R
C52 C 0.7874(4) 0.7976(2) 0.44412(18) 0.0343(8) Uani 1 1 d .
C49 C 0.6217(4) 0.6576(2) 0.4779(2) 0.0404(10) Uani 1 1 d .
C42 C 0.7822(4) 0.6345(2) 0.37716(19) 0.0359(9) Uani 1 1 d .
C2 C 0.6644(4) 1.0278(2) 0.32321(19) 0.0348(9) Uani 1 1 d .
C44 C 0.6150(5) 0.5667(3) 0.3937(2) 0.0494(11) Uani 1 1 d .
H44 H 0.5762 0.5313 0.3787 0.059 Uiso 1 1 calc R
C48 C 0.5648(4) 0.6940(3) 0.5396(2) 0.0445(10) Uani 1 1 d .
H48 H 0.6051 0.7279 0.5558 0.053 Uiso 1 1 calc R
C34 C 1.2034(4) 0.5567(2) 0.1613(2) 0.0455(11) Uani 1 1 d .
H34 H 1.2702 0.5202 0.1817 0.055 Uiso 1 1 calc R
C4 C 0.4541(4) 1.0988(2) 0.3807(2) 0.0437(10) Uani 1 1 d .
H4 H 0.3834 1.1033 0.4173 0.052 Uiso 1 1 calc R
C33 C 1.0796(4) 0.5745(2) 0.1932(2) 0.0397(10) Uani 1 1 d .
C55 C 1.0296(4) 0.7048(3) 0.5923(2) 0.0465(11) Uani 1 1 d .
H55 H 1.0697 0.7367 0.6114 0.056 Uiso 1 1 calc R
C50 C 0.5594(4) 0.6054(3) 0.4548(3) 0.0483(11) Uani 1 1 d .
C3 C 0.5580(4) 1.0349(2) 0.3776(2) 0.0398(9) Uani 1 1 d .
C57 C 0.9938(4) 0.5796(3) 0.5856(2) 0.0437(10) Uani 1 1 d .
H57 H 1.0098 0.5260 0.6002 0.052 Uiso 1 1 calc R
C38 C 1.1602(4) 0.6825(2) -0.0008(2) 0.0436(10) Uani 1 1 d .
H38 H 1.0931 0.7180 -0.0219 0.052 Uiso 1 1 calc R
C43 C 0.7250(4) 0.5804(2) 0.3564(2) 0.0422(10) Uani 1 1 d .
C16 C 1.0237(4) 1.2338(2) 0.1748(2) 0.0454(10) Uani 1 1 d .
H16 H 1.0726 1.2710 0.1646 0.054 Uiso 1 1 calc R
C56 C 1.0497(4) 0.6274(3) 0.6139(2) 0.0480(11) Uani 1 1 d .
H56 H 1.1023 0.6065 0.6485 0.058 Uiso 1 1 calc R
C6 C 0.3457(4) 1.2843(3) 0.2771(3) 0.0496(11) Uani 1 1 d .
H6 H 0.2720 1.3280 0.2773 0.060 Uiso 1 1 calc R
C5 C 0.3478(4) 1.2254(3) 0.3265(2) 0.0473(11) Uani 1 1 d .
H5 H 0.2745 1.2295 0.3614 0.057 Uiso 1 1 calc R
C7 C 0.4545(4) 1.2791(2) 0.2259(2) 0.0419(10) Uani 1 1 d .
H7 H 0.4552 1.3206 0.1920 0.050 Uiso 1 1 calc R
C17 C 0.9368(5) 1.2359(3) 0.2363(2) 0.0470(10) Uani 1 1 d .
H17 H 0.9311 1.2725 0.2690 0.056 Uiso 1 1 calc R
C47 C 0.4524(4) 0.6822(3) 0.5775(3) 0.0590(13) Uani 1 1 d .
H47 H 0.4163 0.7075 0.6193 0.071 Uiso 1 1 calc R
C40 C 1.2306(4) 0.5946(2) 0.0955(2) 0.0449(10) Uani 1 1 d .
C37 C 1.2851(5) 0.6665(3) -0.0348(3) 0.0671(15) Uani 1 1 d .
H37 H 1.3036 0.6913 -0.0786 0.081 Uiso 1 1 calc R
C46 C 0.3918(5) 0.6326(3) 0.5540(3) 0.0691(16) Uani 1 1 d .
H46 H 0.3133 0.6251 0.5796 0.083 Uiso 1 1 calc R
C45 C 0.4433(5) 0.5953(3) 0.4955(3) 0.0629(15) Uani 1 1 d .
H45 H 0.4009 0.5614 0.4811 0.075 Uiso 1 1 calc R
C35 C 1.3580(5) 0.5804(3) 0.0599(3) 0.0687(15) Uani 1 1 d .
H35 H 1.4273 0.5470 0.0808 0.082 Uiso 1 1 calc R
C36 C 1.3845(5) 0.6145(3) -0.0055(4) 0.0754(18) Uani 1 1 d .
H36 H 1.4704 0.6020 -0.0300 0.091 Uiso 1 1 calc R
C71 C 0.3420(5) 0.9452(3) 0.0680(3) 0.0537(12) Uani 1 1 d .
H71A H 0.2922 0.9666 0.1113 0.081 Uiso 1 1 calc R
H71B H 0.3459 0.9879 0.0333 0.081 Uiso 1 1 calc R
H71C H 0.4301 0.9164 0.0753 0.081 Uiso 1 1 calc R
C65 C -0.0118(5) 0.7818(3) 0.2702(2) 0.0535(12) Uani 1 1 d .
H65A H 0.0770 0.7492 0.2577 0.080 Uiso 1 1 calc R
H65B H -0.0688 0.7692 0.2425 0.080 Uiso 1 1 calc R
H65C H -0.0419 0.7718 0.3190 0.080 Uiso 1 1 calc R
C75 C 0.6280(6) 0.9042(3) 0.8230(2) 0.0627(14) Uani 1 1 d .
H75A H 0.5361 0.9266 0.8404 0.094 Uiso 1 1 calc R
H75B H 0.6799 0.9035 0.8589 0.094 Uiso 1 1 calc R
H75C H 0.6412 0.8508 0.8099 0.094 Uiso 1 1 calc R
C73 C 0.5901(5) 1.0172(3) 0.7440(3) 0.0535(11) Uani 1 1 d .
H73 H 0.5048 1.0321 0.7690 0.064 Uiso 1 1 calc R
C74 C 0.7965(5) 0.9231(3) 0.7253(3) 0.0620(13) Uani 1 1 d .
H74A H 0.8106 0.9605 0.6871 0.093 Uiso 1 1 calc R
H74B H 0.8053 0.8725 0.7073 0.093 Uiso 1 1 calc R
H74C H 0.8609 0.9173 0.7558 0.093 Uiso 1 1 calc R
C69 C 0.2990(6) 0.4930(4) 0.3463(3) 0.0752(17) Uani 1 1 d .
H69A H 0.3807 0.4732 0.3156 0.113 Uiso 1 1 calc R
H69B H 0.2284 0.4805 0.3292 0.113 Uiso 1 1 calc R
H69C H 0.3064 0.4687 0.3926 0.113 Uiso 1 1 calc R
C70 C 0.1893(5) 0.8680(3) 0.0871(3) 0.0591(13) Uani 1 1 d .
H70 H 0.1458 0.8367 0.0697 0.071 Uiso 1 1 calc R
C67 C 0.3517(8) 0.6175(4) 0.3080(4) 0.088(2) Uani 1 1 d .
H67 H 0.4260 0.5873 0.2803 0.105 Uiso 1 1 calc R
C72 C 0.3201(5) 0.8688(3) -0.0251(3) 0.0587(13) Uani 1 1 d .
H72A H 0.4015 0.8272 -0.0278 0.088 Uiso 1 1 calc R
H72B H 0.3332 0.9133 -0.0558 0.088 Uiso 1 1 calc R
H72C H 0.2531 0.8494 -0.0391 0.088 Uiso 1 1 calc R
C66 C 0.0546(7) 0.8907(5) 0.3013(4) 0.095(2) Uani 1 1 d .
H66A H 0.0248 0.8766 0.3493 0.143 Uiso 1 1 calc R
H66B H 0.0381 0.9475 0.2950 0.143 Uiso 1 1 calc R
H66C H 0.1477 0.8662 0.2897 0.143 Uiso 1 1 calc R
C68 C 0.1654(6) 0.6166(5) 0.3987(3) 0.094(2) Uani 1 1 d .
H68A H 0.1694 0.6700 0.4026 0.142 Uiso 1 1 calc R
H68B H 0.1715 0.5879 0.4434 0.142 Uiso 1 1 calc R
H68C H 0.0832 0.6179 0.3842 0.142 Uiso 1 1 calc R
C77 C 0.6816(7) 0.4169(4) 0.2291(6) 0.131(4) Uani 1 1 d .
H77A H 0.7111 0.4216 0.2721 0.197 Uiso 1 1 calc R
H77B H 0.7089 0.3621 0.2174 0.197 Uiso 1 1 calc R
H77C H 0.5868 0.4357 0.2348 0.197 Uiso 1 1 calc R
C78 C 0.8669(8) 0.4371(4) 0.1500(4) 0.094(2) Uani 1 1 d .
H78A H 0.9112 0.4748 0.1592 0.141 Uiso 1 1 calc R
H78B H 0.8787 0.4316 0.1004 0.141 Uiso 1 1 calc R
H78C H 0.9034 0.3866 0.1729 0.141 Uiso 1 1 calc R
N1 N 0.5598(14) 0.7361(10) 0.2278(7) 0.443(18) Uani 1 1 d .
H1A H 0.6402 0.7070 0.2086 0.532 Uiso 1 1 calc R
H1B H 0.5214 0.7020 0.2556 0.532 Uiso 1 1 calc R
N6 N 0.6677(4) 0.9511(2) 0.76337(19) 0.0495(9) Uani 1 1 d .
N5 N 0.2795(4) 0.8929(2) 0.0446(2) 0.0537(10) Uani 1 1 d .
N3 N -0.0140(4) 0.8643(2) 0.2573(2) 0.0536(10) Uani 1 1 d .
H3A H 0.0217 0.8721 0.2123 0.064 Uiso 1 1 calc R
H3B H -0.0989 0.8940 0.2630 0.064 Uiso 1 1 calc R
N4 N 0.2713(6) 0.5785(4) 0.3488(3) 0.104(2) Uani 1 1 d .
N7 N 0.7373(6) 0.4629(3) 0.1748(3) 0.0840(16) Uani 1 1 d .
C61 C 0.5888(18) 0.8005(8) 0.2845(15) 0.345(17) Uani 1 1 d .
H61A H 0.6816 0.7971 0.2778 0.518 Uiso 1 1 calc R
H61B H 0.5604 0.7851 0.3323 0.518 Uiso 1 1 calc R
H61C H 0.5401 0.8543 0.2740 0.518 Uiso 1 1 calc R
O4 O 0.9036(3) 0.95666(15) 0.07268(12) 0.0345(6) Uani 1 1 d .
O5 O 0.8705(2) 0.83455(14) 0.12597(12) 0.0318(6) Uani 1 1 d .
O3 O 0.7507(2) 0.96215(14) 0.17350(12) 0.0328(6) Uani 1 1 d .
O1 O 0.7531(3) 0.95838(15) 0.33222(13) 0.0416(7) Uani 1 1 d .
O9 O 0.8870(3) 0.64123(16) 0.33034(12) 0.0381(7) Uani 1 1 d .
O6 O 0.7059(3) 0.91707(14) 0.06971(13) 0.0350(6) Uani 1 1 d .
O11 O 0.7106(3) 0.84039(16) 0.39820(13) 0.0429(7) Uani 1 1 d .
O7 O 0.8644(3) 0.63900(15) 0.20834(13) 0.0366(6) Uani 1 1 d .
O10 O 0.7964(3) 0.54900(17) 0.29681(15) 0.0485(8) Uani 1 1 d .
O12 O 0.8016(3) 0.92146(16) 0.44823(14) 0.0495(8) Uani 1 1 d .
O2 O 0.5774(3) 0.97176(17) 0.42162(15) 0.0522(8) Uani 1 1 d .
O8 O 1.0296(3) 0.54445(16) 0.25554(14) 0.0465(7) Uani 1 1 d .
O14 O 0.1584(4) 0.8834(2) 0.1483(2) 0.0729(11) Uani 1 1 d .
O15 O 0.6194(3) 1.0617(2) 0.69562(19) 0.0635(9) Uani 1 1 d .
O13 O 0.3345(6) 0.6896(4) 0.3047(4) 0.141(2) Uani 1 1 d .
B2 B 0.8070(4) 0.9176(2) 0.1112(2) 0.0322(9) Uani 1 1 d .
B3 B 0.8951(5) 0.5919(3) 0.2729(2) 0.0407(11) Uani 1 1 d .
B1 B 0.7097(5) 0.9227(3) 0.4003(2) 0.0434(11) Uani 1 1 d .
N2 N 0.3595(18) 0.8779(7) 0.4381(5) 0.287(10) Uani 1 1 d .
H2A H 0.4437 0.8786 0.4216 0.344 Uiso 1 1 calc R
H2B H 0.3079 0.9159 0.4127 0.344 Uiso 1 1 calc R
C63 C 0.3357(14) 0.9004(6) 0.4979(7) 0.204(7) Uani 1 1 d .
H63A H 0.4115 0.8777 0.5210 0.306 Uiso 1 1 calc R
H63B H 0.2613 0.8837 0.5233 0.306 Uiso 1 1 calc R
H63C H 0.3155 0.9573 0.4964 0.306 Uiso 1 1 calc R
C64 C 0.3465(14) 0.8001(5) 0.4191(5) 0.169(5) Uani 1 1 d .
H64A H 0.4057 0.7837 0.3766 0.253 Uiso 1 1 calc R
H64B H 0.2571 0.8061 0.4121 0.253 Uiso 1 1 calc R
H64C H 0.3682 0.7606 0.4563 0.253 Uiso 1 1 calc R
C76 C 0.6845(7) 0.5409(6) 0.1617(4) 0.098(2) Uani 1 1 d .
H76 H 0.7373 0.5702 0.1343 0.118 Uiso 1 1 calc R
O16 O 0.5755(7) 0.5734(4) 0.1833(3) 0.140(2) Uani 1 1 d .
C62 C 0.4709(16) 0.7669(9) 0.1611(5) 0.213(7) Uani 1 1 d .
H62A H 0.3836 0.7979 0.1790 0.319 Uiso 1 1 calc R
H62B H 0.4649 0.7214 0.1394 0.319 Uiso 1 1 calc R
H62C H 0.5138 0.7987 0.1270 0.319 Uiso 1 1 calc R

loop_
_atom_site_aniso_label
_atom_site_aniso_U_11
_atom_site_aniso_U_22
_atom_site_aniso_U_33
_atom_site_aniso_U_23
_atom_site_aniso_U_13
_atom_site_aniso_U_12
C21 0.0297(18) 0.0276(17) 0.0221(16) 0.0005(13) -0.0017(14) -0.0077(14)
C24 0.0248(18) 0.0314(18) 0.0302(18) -0.0004(14) -0.0028(14) -0.0084(14)
C22 0.0297(18) 0.0295(17) 0.0211(16) -0.0050(13) 0.0006(13) -0.0096(14)
C29 0.0326(19) 0.0276(17) 0.0222(16) -0.0011(13) -0.0004(14) -0.0130(14)
C14 0.0313(19) 0.0370(19) 0.0220(16) -0.0010(14) 0.0017(14) -0.0106(15)
C23 0.0336(19) 0.0222(16) 0.0256(16) -0.0038(13) 0.0027(14) -0.0086(14)
C13 0.0351(19) 0.0283(17) 0.0231(16) -0.0046(14) 0.0013(14) -0.0093(15)
C31 0.0330(19) 0.0261(17) 0.0285(17) -0.0063(14) -0.0079(15) -0.0073(14)
C11 0.0337(19) 0.0253(16) 0.0191(15) -0.0021(13) -0.0013(14) -0.0068(14)
C30 0.0298(18) 0.0267(17) 0.0242(16) -0.0003(13) -0.0004(14) -0.0120(14)
C19 0.0339(19) 0.0265(17) 0.0225(16) -0.0011(13) -0.0035(14) -0.0075(14)
C32 0.040(2) 0.0228(16) 0.0292(18) -0.0058(14) -0.0094(15) -0.0074(15)
C20 0.0325(19) 0.0336(18) 0.0263(17) 0.0020(14) -0.0042(14) -0.0119(15)
C27 0.047(2) 0.0241(18) 0.048(2) -0.0084(16) -0.0181(19) -0.0085(16)
C41 0.033(2) 0.042(2) 0.0265(18) 0.0137(15) -0.0107(15) -0.0139(16)
C1 0.0309(18) 0.0263(17) 0.0246(17) -0.0075(13) 0.0003(14) -0.0070(14)
C12 0.0302(18) 0.0266(17) 0.0253(17) -0.0018(13) 0.0008(14) -0.0095(14)
C28 0.043(2) 0.0245(17) 0.0345(19) -0.0047(15) -0.0111(16) -0.0087(15)
C51 0.0334(19) 0.041(2) 0.0208(16) 0.0047(15) 0.0000(14) -0.0155(16)
C8 0.035(2) 0.0334(19) 0.037(2) -0.0084(16) -0.0098(16) -0.0079(16)
C58 0.038(2) 0.047(2) 0.0307(19) 0.0113(16) -0.0072(16) -0.0218(18)
C9 0.035(2) 0.0306(18) 0.0265(17) -0.0108(14) -0.0038(15) -0.0074(15)
C15 0.040(2) 0.046(2) 0.033(2) 0.0024(17) -0.0043(17) -0.0190(18)
C53 0.051(2) 0.037(2) 0.0234(17) -0.0014(15) 0.0071(16) -0.0173(18)
C25 0.035(2) 0.0314(19) 0.0354(19) -0.0019(15) -0.0102(16) -0.0113(16)
C26 0.048(2) 0.0312(19) 0.046(2) -0.0039(17) -0.0208(19) -0.0144(17)
C39 0.034(2) 0.0279(18) 0.044(2) -0.0133(16) -0.0035(16) -0.0112(15)
C59 0.0323(19) 0.045(2) 0.0178(15) 0.0013(14) 0.0010(14) -0.0155(16)
C10 0.034(2) 0.040(2) 0.035(2) -0.0152(17) 0.0015(16) -0.0036(17)
C60 0.036(2) 0.051(2) 0.0229(17) 0.0014(16) 0.0032(15) -0.0203(18)
C18 0.045(2) 0.038(2) 0.0271(18) -0.0052(15) -0.0051(16) -0.0156(17)
C54 0.046(2) 0.047(2) 0.0294(19) -0.0072(17) 0.0051(17) -0.0234(19)
C52 0.043(2) 0.037(2) 0.0216(17) 0.0035(15) 0.0005(15) -0.0129(17)
C49 0.037(2) 0.040(2) 0.047(2) 0.0186(18) -0.0148(18) -0.0177(17)
C42 0.045(2) 0.038(2) 0.0292(19) 0.0145(16) -0.0143(16) -0.0193(17)
C2 0.040(2) 0.0306(19) 0.0287(18) -0.0080(15) 0.0070(16) -0.0061(16)
C44 0.059(3) 0.045(2) 0.059(3) 0.018(2) -0.030(2) -0.032(2)
C48 0.036(2) 0.049(2) 0.046(2) 0.0114(19) -0.0020(18) -0.0143(19)
C34 0.046(3) 0.0284(19) 0.062(3) -0.0095(19) -0.023(2) 0.0013(17)
C4 0.040(2) 0.047(2) 0.036(2) -0.0080(18) 0.0127(17) -0.0073(18)
C33 0.060(3) 0.0245(18) 0.038(2) -0.0037(15) -0.0211(19) -0.0083(18)
C55 0.045(2) 0.070(3) 0.032(2) 0.004(2) -0.0099(18) -0.028(2)
C50 0.043(2) 0.048(2) 0.059(3) 0.018(2) -0.019(2) -0.021(2)
C3 0.045(2) 0.040(2) 0.0287(19) -0.0029(16) 0.0086(17) -0.0115(18)
C57 0.039(2) 0.056(3) 0.037(2) 0.0157(19) -0.0075(17) -0.019(2)
C38 0.042(2) 0.042(2) 0.047(2) -0.0099(18) 0.0065(19) -0.0167(18)
C43 0.060(3) 0.040(2) 0.035(2) 0.0145(17) -0.0225(19) -0.025(2)
C16 0.060(3) 0.045(2) 0.041(2) -0.0002(18) -0.006(2) -0.032(2)
C56 0.042(2) 0.075(3) 0.035(2) 0.011(2) -0.0146(18) -0.028(2)
C6 0.039(2) 0.044(2) 0.062(3) -0.020(2) -0.018(2) 0.0074(19)
C5 0.031(2) 0.054(3) 0.052(3) -0.022(2) 0.0028(18) -0.0026(19)
C7 0.050(2) 0.0302(19) 0.046(2) -0.0064(17) -0.0175(19) -0.0039(17)
C17 0.062(3) 0.043(2) 0.043(2) -0.0042(18) -0.009(2) -0.025(2)
C47 0.038(2) 0.058(3) 0.070(3) 0.016(2) 0.005(2) -0.010(2)
C40 0.038(2) 0.0294(19) 0.066(3) -0.0114(19) -0.010(2) -0.0034(17)
C37 0.057(3) 0.059(3) 0.076(4) -0.009(3) 0.021(3) -0.019(3)
C46 0.040(3) 0.062(3) 0.097(4) 0.011(3) 0.010(3) -0.018(2)
C45 0.037(3) 0.054(3) 0.100(4) 0.024(3) -0.017(3) -0.023(2)
C35 0.043(3) 0.053(3) 0.100(4) 0.004(3) -0.007(3) -0.002(2)
C36 0.038(3) 0.061(3) 0.117(5) -0.017(3) 0.018(3) -0.010(2)
C71 0.052(3) 0.052(3) 0.057(3) -0.007(2) 0.003(2) -0.019(2)
C65 0.073(3) 0.040(2) 0.044(2) 0.0009(19) -0.007(2) -0.013(2)
C75 0.083(4) 0.080(4) 0.045(3) 0.010(2) -0.018(2) -0.053(3)
C73 0.056(3) 0.059(3) 0.050(3) -0.001(2) -0.011(2) -0.024(2)
C74 0.057(3) 0.064(3) 0.061(3) 0.014(3) -0.008(3) -0.017(3)
C69 0.060(3) 0.108(5) 0.063(3) 0.029(3) -0.016(3) -0.039(3)
C70 0.052(3) 0.069(3) 0.055(3) -0.002(2) 0.000(2) -0.021(2)
C67 0.109(5) 0.086(5) 0.075(4) 0.019(4) -0.015(4) -0.045(4)
C72 0.047(3) 0.073(3) 0.053(3) -0.010(2) -0.008(2) -0.007(2)
C66 0.091(5) 0.125(6) 0.084(5) -0.044(4) 0.024(4) -0.060(5)
C68 0.054(3) 0.170(7) 0.041(3) 0.004(4) -0.004(2) -0.007(4)
C77 0.061(4) 0.069(4) 0.266(12) -0.071(6) 0.024(6) -0.030(3)
C78 0.131(6) 0.068(4) 0.079(4) -0.016(3) 0.018(4) -0.034(4)
N1 0.285(14) 0.43(2) 0.222(11) 0.265(14) 0.204(11) 0.288(15)
N6 0.053(2) 0.057(2) 0.044(2) 0.0063(17) -0.0121(17) -0.0239(19)
N5 0.046(2) 0.056(2) 0.056(2) -0.0038(19) 0.0029(18) -0.0164(18)
N3 0.054(2) 0.044(2) 0.058(2) -0.0090(18) 0.0142(19) -0.0163(18)
N4 0.093(4) 0.119(5) 0.070(3) 0.049(3) 0.010(3) -0.011(4)
N7 0.084(4) 0.088(4) 0.065(3) -0.031(3) -0.011(3) 0.010(3)
C61 0.282(18) 0.130(10) 0.73(5) 0.157(18) -0.40(3) -0.097(12)
O4 0.0427(15) 0.0369(14) 0.0245(12) -0.0124(10) 0.0069(11) -0.0154(12)
O5 0.0407(15) 0.0301(13) 0.0257(12) -0.0090(10) -0.0035(11) -0.0097(11)
O3 0.0426(15) 0.0281(12) 0.0284(13) -0.0082(10) 0.0065(11) -0.0159(11)
O1 0.0519(17) 0.0295(13) 0.0304(14) 0.0003(11) 0.0124(12) -0.0020(12)
O9 0.0553(17) 0.0440(15) 0.0213(12) 0.0061(11) -0.0054(11) -0.0263(13)
O6 0.0407(15) 0.0279(13) 0.0351(14) -0.0114(11) -0.0027(11) -0.0055(11)
O11 0.0606(19) 0.0370(15) 0.0316(14) 0.0106(12) -0.0107(13) -0.0160(13)
O7 0.0442(16) 0.0387(14) 0.0248(13) 0.0026(11) -0.0049(11) -0.0097(12)
O10 0.078(2) 0.0461(17) 0.0366(16) 0.0086(13) -0.0234(15) -0.0360(16)
O12 0.078(2) 0.0368(15) 0.0341(15) -0.0011(12) 0.0009(14) -0.0219(15)
O2 0.064(2) 0.0421(16) 0.0359(15) 0.0043(13) 0.0179(14) -0.0078(15)
O8 0.070(2) 0.0349(15) 0.0357(15) 0.0026(12) -0.0220(14) -0.0083(14)
O14 0.067(2) 0.091(3) 0.059(2) -0.006(2) 0.0119(19) -0.032(2)
O15 0.066(2) 0.059(2) 0.063(2) 0.0127(17) -0.0092(18) -0.0172(18)
O13 0.140(5) 0.131(5) 0.145(5) 0.062(4) -0.014(4) -0.055(4)
B2 0.041(2) 0.032(2) 0.0250(19) -0.0095(16) 0.0036(17) -0.0140(18)
B3 0.066(3) 0.033(2) 0.030(2) 0.0044(18) -0.019(2) -0.019(2)
B1 0.055(3) 0.037(2) 0.032(2) -0.0014(19) 0.010(2) -0.012(2)
N2 0.64(3) 0.248(12) 0.114(7) 0.065(8) -0.140(12) -0.319(17)
C63 0.257(15) 0.130(8) 0.234(14) -0.115(9) -0.143(13) 0.033(9)
C64 0.333(17) 0.098(6) 0.129(8) 0.014(5) -0.106(10) -0.110(9)
C76 0.054(4) 0.145(7) 0.077(4) -0.002(4) 0.017(3) -0.014(4)
O16 0.109(5) 0.167(6) 0.121(5) 0.005(4) -0.021(4) -0.005(4)
C62 0.327(19) 0.287(16) 0.077(6) 0.049(8) -0.014(9) -0.200(16)

loop_
_atom_type_symbol
_atom_type_description
_atom_type_scat_dispersion_real
_atom_type_scat_dispersion_imag
_atom_type_scat_source
C C 0.0033 0.0016 'International Tables Vol C Tables 4.2.6.8 and 6.1.1.4'
H H 0.0000 0.0000 'International Tables Vol C Tables 4.2.6.8 and 6.1.1.4'
B B 0.0013 0.0007 'International Tables Vol C Tables 4.2.6.8 and 6.1.1.4'
N N 0.0061 0.0033 'International Tables Vol C Tables 4.2.6.8 and 6.1.1.4'
O O 0.0106 0.0060 'International Tables Vol C Tables 4.2.6.8 and 6.1.1.4'

loop_
_geom_angle_atom_site_label_1
_geom_angle_atom_site_label_2
_geom_angle_atom_site_label_3
_geom_angle
C22 C21 C29 117.1(3)
C22 C21 C31 122.7(3)
C29 C21 C31 120.1(3)
C23 C24 C30 118.7(3)
C23 C24 H24 120.7
C30 C24 H24 120.7
O5 C22 C21 127.7(3)
O5 C22 C23 109.8(3)
C21 C22 C23 122.5(3)
C28 C29 C21 122.1(3)
C28 C29 C30 117.7(3)
C21 C29 C30 120.2(3)
C13 C14 C20 117.7(3)
C13 C14 H14 121.1
C20 C14 H14 121.1
C24 C23 O6 128.1(3)
C24 C23 C22 121.9(3)
O6 C23 C22 110.0(3)
C14 C13 O4 127.8(3)
C14 C13 C12 122.1(3)
O4 C13 C12 110.1(3)
C32 C31 C39 117.5(3)
C32 C31 C21 121.4(3)
C39 C31 C21 121.0(3)
C12 C11 C19 116.4(3)
C12 C11 C1 120.7(3)
C19 C11 C1 122.7(3)
C25 C30 C24 121.6(3)
C25 C30 C29 118.8(3)
C24 C30 C29 119.6(3)
C18 C19 C20 118.1(3)
C18 C19 C11 122.4(3)
C20 C19 C11 119.5(3)
O7 C32 C31 127.8(3)
O7 C32 C33 110.8(3)
C31 C32 C33 121.5(4)
C14 C20 C15 120.3(3)
C14 C20 C19 121.0(3)
C15 C20 C19 118.7(3)
C28 C27 C26 120.6(3)
C28 C27 H27 119.7
C26 C27 H27 119.7
C42 C41 C49 117.6(4)
C42 C41 C51 122.9(3)
C49 C41 C51 119.4(3)
C2 C1 C9 117.2(3)
C2 C1 C11 122.0(3)
C9 C1 C11 120.7(3)
C11 C12 O3 126.8(3)
C11 C12 C13 123.0(3)
O3 C12 C13 110.1(3)
C27 C28 C29 122.0(3)
C27 C28 H28 119.0
C29 C28 H28 119.0
C52 C51 C59 116.1(3)
C52 C51 C41 123.4(3)
C59 C51 C41 120.4(3)
C7 C8 C9 121.2(4)
C7 C8 H8 119.4
C9 C8 H8 119.4
C57 C58 C59 120.6(4)
C57 C58 H58 119.7
C59 C58 H58 119.7
C8 C9 C10 118.1(3)
C8 C9 C1 122.5(3)
C10 C9 C1 119.4(3)
C16 C15 C20 121.3(4)
C16 C15 H15 119.4
C20 C15 H15 119.4
C54 C53 O12 128.0(4)
C54 C53 C52 121.9(4)
O12 C53 C52 110.1(4)
C26 C25 C30 121.4(3)
C26 C25 H25 119.3
C30 C25 H25 119.3
C25 C26 C27 119.5(3)
C25 C26 H26 120.3
C27 C26 H26 120.3
C38 C39 C40 118.3(4)
C38 C39 C31 121.8(4)
C40 C39 C31 119.9(4)
C60 C59 C58 119.1(3)
C60 C59 C51 120.7(3)
C58 C59 C51 120.2(3)
C5 C10 C4 121.5(4)
C5 C10 C9 118.0(4)
C4 C10 C9 120.5(3)
C59 C60 C55 119.1(4)
C59 C60 C54 120.1(4)
C55 C60 C54 120.7(4)
C17 C18 C19 121.4(4)
C17 C18 H18 119.3
C19 C18 H18 119.3
C53 C54 C60 117.8(4)
C53 C54 H54 121.1
C60 C54 H54 121.1
C51 C52 O11 126.8(4)
C51 C52 C53 123.4(4)
O11 C52 C53 109.7(3)
C48 C49 C41 122.5(4)
C48 C49 C50 117.9(4)
C41 C49 C50 119.6(4)
C41 C42 O9 126.9(3)
C41 C42 C43 122.7(4)
O9 C42 C43 110.4(3)
C1 C2 O1 127.8(3)
C1 C2 C3 123.2(3)
O1 C2 C3 109.0(3)
C43 C44 C50 119.4(4)
C43 C44 H44 120.3
C50 C44 H44 120.3
C47 C48 C49 122.2(5)
C47 C48 H48 118.9
C49 C48 H48 118.9
C33 C34 C40 117.7(4)
C33 C34 H34 121.2
C40 C34 H34 121.2
C3 C4 C10 118.3(3)
C3 C4 H4 120.9
C10 C4 H4 120.9
C34 C33 O8 128.3(4)
C34 C33 C32 122.9(4)
O8 C33 C32 108.9(4)
C56 C55 C60 120.3(4)
C56 C55 H55 119.8
C60 C55 H55 119.8
C44 C50 C45 122.6(4)
C44 C50 C49 119.6(4)
C45 C50 C49 117.9(5)
O2 C3 C4 128.0(4)
O2 C3 C2 110.7(3)
C4 C3 C2 121.3(4)
C58 C57 C56 120.2(4)
C58 C57 H57 119.9
C56 C57 H57 119.9
C37 C38 C39 121.7(5)
C37 C38 H38 119.2
C39 C38 H38 119.2
C44 C43 O10 129.6(4)
C44 C43 C42 121.0(4)
O10 C43 C42 109.4(4)
C15 C16 C17 119.6(4)
C15 C16 H16 120.2
C17 C16 H16 120.2
C55 C56 C57 120.6(4)
C55 C56 H56 119.7
C57 C56 H56 119.7
C5 C6 C7 118.8(4)
C5 C6 H6 120.6
C7 C6 H6 120.6
C6 C5 C10 122.8(4)
C6 C5 H5 118.6
C10 C5 H5 118.6
C8 C7 C6 121.1(4)
C8 C7 H7 119.5
C6 C7 H7 119.5
C18 C17 C16 120.8(4)
C18 C17 H17 119.6
C16 C17 H17 119.6
C48 C47 C46 119.4(5)
C48 C47 H47 120.3
C46 C47 H47 120.3
C35 C40 C39 118.7(4)
C35 C40 C34 120.8(4)
C39 C40 C34 120.5(4)
C38 C37 C36 120.4(5)
C38 C37 H37 119.8
C36 C37 H37 119.8
C45 C46 C47 120.8(5)
C45 C46 H46 119.6
C47 C46 H46 119.6
C46 C45 C50 121.8(5)
C46 C45 H45 119.1
C50 C45 H45 119.1
C36 C35 C40 121.1(5)
C36 C35 H35 119.4
C40 C35 H35 119.4
C37 C36 C35 119.8(5)
C37 C36 H36 120.1
C35 C36 H36 120.1
N5 C71 H71A 109.5
N5 C71 H71B 109.5
H71A C71 H71B 109.5
N5 C71 H71C 109.5
H71A C71 H71C 109.5
H71B C71 H71C 109.5
N3 C65 H65A 109.5
N3 C65 H65B 109.5
H65A C65 H65B 109.5
N3 C65 H65C 109.5
H65A C65 H65C 109.5
H65B C65 H65C 109.5
N6 C75 H75A 109.5
N6 C75 H75B 109.5
H75A C75 H75B 109.5
N6 C75 H75C 109.5
H75A C75 H75C 109.5
H75B C75 H75C 109.5
O15 C73 N6 125.0(5)
O15 C73 H73 117.5
N6 C73 H73 117.5
N6 C74 H74A 109.5
N6 C74 H74B 109.5
H74A C74 H74B 109.5
N6 C74 H74C 109.5
H74A C74 H74C 109.5
H74B C74 H74C 109.5
N4 C69 H69A 109.5
N4 C69 H69B 109.5
H69A C69 H69B 109.5
N4 C69 H69C 109.5
H69A C69 H69C 109.5
H69B C69 H69C 109.5
O14 C70 N5 123.5(5)
O14 C70 H70 118.2
N5 C70 H70 118.2
O13 C67 N4 124.8(8)
O13 C67 H67 117.6
N4 C67 H67 117.6
N5 C72 H72A 109.5
N5 C72 H72B 109.5
H72A C72 H72B 109.5
N5 C72 H72C 109.5
H72A C72 H72C 109.5
H72B C72 H72C 109.5
N3 C66 H66A 109.5
N3 C66 H66B 109.5
H66A C66 H66B 109.5
N3 C66 H66C 109.5
H66A C66 H66C 109.5
H66B C66 H66C 109.5
N4 C68 H68A 109.5
N4 C68 H68B 109.5
H68A C68 H68B 109.5
N4 C68 H68C 109.5
H68A C68 H68C 109.5
H68B C68 H68C 109.5
N7 C77 H77A 109.5
N7 C77 H77B 109.5
H77A C77 H77B 109.5
N7 C77 H77C 109.5
H77A C77 H77C 109.5
H77B C77 H77C 109.5
N7 C78 H78A 109.5
N7 C78 H78B 109.5
H78A C78 H78B 109.5
N7 C78 H78C 109.5
H78A C78 H78C 109.5
H78B C78 H78C 109.5
C62 N1 C61 124.5(10)
C62 N1 H1A 106.2
C61 N1 H1A 106.2
C62 N1 H1B 106.2
C61 N1 H1B 106.2
H1A N1 H1B 106.4
C73 N6 C74 120.3(4)
C73 N6 C75 121.6(4)
C74 N6 C75 118.1(4)
C70 N5 C72 121.9(5)
C70 N5 C71 119.9(4)
C72 N5 C71 118.2(4)
C66 N3 C65 113.7(5)
C66 N3 H3A 108.8
C65 N3 H3A 108.8
C66 N3 H3B 108.8
C65 N3 H3B 108.8
H3A N3 H3B 107.7
C67 N4 C68 122.4(7)
C67 N4 C69 119.9(6)
C68 N4 C69 117.5(6)
C78 N7 C76 114.3(6)
C78 N7 C77 118.4(6)
C76 N7 C77 123.7(6)
N1 C61 H61A 109.5
N1 C61 H61B 109.5
H61A C61 H61B 109.5
N1 C61 H61C 109.5
H61A C61 H61C 109.5
H61B C61 H61C 109.5
C13 O4 B2 107.5(3)
C22 O5 B2 106.6(3)
C12 O3 B2 107.2(3)
C2 O1 B1 107.4(3)
C42 O9 B3 107.0(3)
C23 O6 B2 106.2(3)
C52 O11 B1 107.7(3)
C32 O7 B3 106.9(3)
C43 O10 B3 107.5(3)
C53 O12 B1 107.6(3)
C3 O2 B1 107.4(3)
C33 O8 B3 106.9(3)
O5 B2 O4 110.0(3)
O5 B2 O3 113.7(3)
O4 B2 O3 105.1(3)
O5 B2 O6 104.8(3)
O4 B2 O6 111.8(3)
O3 B2 O6 111.6(3)
O8 B3 O10 116.5(3)
O8 B3 O9 109.0(3)
O10 B3 O9 104.8(3)
O8 B3 O7 105.0(3)
O10 B3 O7 109.2(3)
O9 B3 O7 112.4(3)
O2 B1 O11 111.1(4)
O2 B1 O1 104.4(3)
O11 B1 O1 113.7(3)
O2 B1 O12 113.8(3)
O11 B1 O12 104.7(3)
O1 B1 O12 109.4(4)
C63 N2 C64 124.3(11)
C63 N2 H2A 106.2
C64 N2 H2A 106.2
C63 N2 H2B 106.2
C64 N2 H2B 106.2
H2A N2 H2B 106.4
N2 C63 H63A 109.5
N2 C63 H63B 109.5
H63A C63 H63B 109.5
N2 C63 H63C 109.5
H63A C63 H63C 109.5
H63B C63 H63C 109.5
N2 C64 H64A 109.5
N2 C64 H64B 109.5
H64A C64 H64B 109.5
N2 C64 H64C 109.5
H64A C64 H64C 109.5
H64B C64 H64C 109.5
O16 C76 N7 122.8(8)
O16 C76 H76 118.6
N7 C76 H76 118.6
N1 C62 H62A 109.5
N1 C62 H62B 109.5
H62A C62 H62B 109.5
N1 C62 H62C 109.5
H62A C62 H62C 109.5
H62B C62 H62C 109.5

loop_
_geom_bond_atom_site_label_1
_geom_bond_atom_site_label_2
_geom_bond_distance
C21 C22 1.363(5)
C21 C29 1.437(5)
C21 C31 1.496(5)
C24 C23 1.352(5)
C24 C30 1.422(5)
C24 H24 0.9500
C22 O5 1.361(4)
C22 C23 1.419(5)
C29 C28 1.399(5)
C29 C30 1.440(5)
C14 C13 1.353(5)
C14 C20 1.414(5)
C14 H14 0.9500
C23 O6 1.363(4)
C13 O4 1.355(4)
C13 C12 1.420(5)
C31 C32 1.365(5)
C31 C39 1.444(5)
C11 C12 1.355(5)
C11 C19 1.456(5)
C11 C1 1.500(5)
C30 C25 1.407(5)
C19 C18 1.408(5)
C19 C20 1.430(5)
C32 O7 1.346(4)
C32 C33 1.427(5)
C20 C15 1.424(5)
C27 C28 1.376(5)
C27 C26 1.388(5)
C27 H27 0.9500
C41 C42 1.360(6)
C41 C49 1.438(5)
C41 C51 1.476(5)
C1 C2 1.355(5)
C1 C9 1.444(5)
C12 O3 1.363(4)
C28 H28 0.9500
C51 C52 1.354(5)
C51 C59 1.458(5)
C8 C7 1.373(5)
C8 C9 1.413(5)
C8 H8 0.9500
C58 C57 1.385(5)
C58 C59 1.412(5)
C58 H58 0.9500
C9 C10 1.441(5)
C15 C16 1.365(6)
C15 H15 0.9500
C53 C54 1.349(6)
C53 O12 1.361(5)
C53 C52 1.416(6)
C25 C26 1.384(5)
C25 H25 0.9500
C26 H26 0.9500
C39 C38 1.410(6)
C39 C40 1.425(6)
C59 C60 1.406(5)
C10 C5 1.412(6)
C10 C4 1.420(6)
C60 C55 1.422(6)
C60 C54 1.443(6)
C18 C17 1.369(6)
C18 H18 0.9500
C54 H54 0.9500
C52 O11 1.370(5)
C49 C48 1.402(6)
C49 C50 1.447(6)
C42 O9 1.363(5)
C42 C43 1.416(5)
C2 O1 1.359(4)
C2 C3 1.422(5)
C44 C43 1.363(6)
C44 C50 1.408(7)
C44 H44 0.9500
C48 C47 1.376(6)
C48 H48 0.9500
C34 C33 1.346(6)
C34 C40 1.430(7)
C34 H34 0.9500
C4 C3 1.360(6)
C4 H4 0.9500
C33 O8 1.379(5)
C55 C56 1.377(6)
C55 H55 0.9500
C50 C45 1.421(7)
C3 O2 1.347(5)
C57 C56 1.389(6)
C57 H57 0.9500
C38 C37 1.371(6)
C38 H38 0.9500
C43 O10 1.369(5)
C16 C17 1.400(6)
C16 H16 0.9500
C56 H56 0.9500
C6 C5 1.362(7)
C6 C7 1.404(6)
C6 H6 0.9500
C5 H5 0.9500
C7 H7 0.9500
C17 H17 0.9500
C47 C46 1.401(8)
C47 H47 0.9500
C40 C35 1.406(7)
C37 C36 1.384(8)
C37 H37 0.9500
C46 C45 1.347(8)
C46 H46 0.9500
C45 H45 0.9500
C35 C36 1.393(9)
C35 H35 0.9500
C36 H36 0.9500
C71 N5 1.454(6)
C71 H71A 0.9800
C71 H71B 0.9800
C71 H71C 0.9800
C65 N3 1.469(6)
C65 H65A 0.9800
C65 H65B 0.9800
C65 H65C 0.9800
C75 N6 1.453(6)
C75 H75A 0.9800
C75 H75B 0.9800
C75 H75C 0.9800
C73 O15 1.240(6)
C73 N6 1.311(6)
C73 H73 0.9500
C74 N6 1.446(6)
C74 H74A 0.9800
C74 H74B 0.9800
C74 H74C 0.9800
C69 N4 1.479(9)
C69 H69A 0.9800
C69 H69B 0.9800
C69 H69C 0.9800
C70 O14 1.236(6)
C70 N5 1.323(6)
C70 H70 0.9500
C67 O13 1.247(8)
C67 N4 1.374(8)
C67 H67 0.9500
C72 N5 1.443(6)
C72 H72A 0.9800
C72 H72B 0.9800
C72 H72C 0.9800
C66 N3 1.432(8)
C66 H66A 0.9800
C66 H66B 0.9800
C66 H66C 0.9800
C68 N4 1.435(8)
C68 H68A 0.9800
C68 H68B 0.9800
C68 H68C 0.9800
C77 N7 1.442(11)
C77 H77A 0.9800
C77 H77B 0.9800
C77 H77C 0.9800
C78 N7 1.369(9)
C78 H78A 0.9800
C78 H78B 0.9800
C78 H78C 0.9800
N1 C62 1.73(2)
N1 C61 1.81(3)
N1 H1A 0.9200
N1 H1B 0.9200
N3 H3A 0.9200
N3 H3B 0.9200
N7 C76 1.368(10)
C61 H61A 0.9800
C61 H61B 0.9800
C61 H61C 0.9800
O4 B2 1.483(5)
O5 B2 1.476(5)
O3 B2 1.480(4)
O1 B1 1.490(5)
O9 B3 1.486(5)
O6 B2 1.486(5)
O11 B1 1.477(5)
O7 B3 1.493(5)
O10 B3 1.477(6)
O12 B1 1.489(6)
O2 B1 1.472(6)
O8 B3 1.470(6)
N2 C63 1.249(14)
N2 C64 1.529(11)
N2 H2A 0.9200
N2 H2B 0.9200
C63 H63A 0.9800
C63 H63B 0.9800
C63 H63C 0.9800
C64 H64A 0.9800
C64 H64B 0.9800
C64 H64C 0.9800
C76 O16 1.188(8)
C76 H76 0.9500
C62 H62A 0.9800
C62 H62B 0.9800
C62 H62C 0.9800

loop_
_platon_squeeze_void_nr
_platon_squeeze_void_average_x
_platon_squeeze_void_average_y
_platon_squeeze_void_average_z
_platon_squeeze_void_volume
_platon_squeeze_void_count_electrons
1 0.000 0.000 0.500 74.0 13.8
